data_2226144
loop_
_publ_author_name
'Li, Yu-Feng'
'Jian, Fang-Fang'

_publ_section_title
;
 1-[4-(Dimethylamino)benzylidene]-4-methylthiosemicarbazide
;
_journal_coeditor_code HB5446
_journal_issue 6
_journal_name_full 'Acta Crystallographica Section E'
_journal_page_first o1397
_journal_paper_doi 10.1107/S1600536810018386
_journal_volume 66
_journal_year 2010
_chemical_formula_iupac 'C11 H16 N4 S'
_chemical_formula_moiety 'C11 H16 N4 S'
_chemical_formula_sum 'C11 H16 N4 S'
_chemical_formula_weight 236.34
_chemical_name_systematic
;
1-(4-(Dimethylamino)benzylidene)-4-methylthiosemicarbazide
;
_space_group_IT_number 14
_symmetry_cell_setting monoclinic
_symmetry_space_group_name_Hall '-P 2yn'
_symmetry_space_group_name_H-M 'P 1 21/n 1'
_atom_sites_solution_hydrogens geom
_atom_sites_solution_primary direct
_atom_sites_solution_secondary difmap
_audit_creation_method SHELXL-97
_cell_angle_alpha 90.00
_cell_angle_beta 119.19(3)
_cell_angle_gamma 90.00
_cell_formula_units_Z 4
_cell_length_a 10.517(2)
_cell_length_b 12.873(3)
_cell_length_c 10.552(2)
_cell_measurement_reflns_used 2391
_cell_measurement_temperature 293(2)
_cell_measurement_theta_max 27.48
_cell_measurement_theta_min 3.16
_cell_volume 1247.2(6)
_computing_cell_refinement 'SAINT (Bruker 1997)'
_computing_data_collection 'SMART (Bruker 1997)'
_computing_data_reduction 'SAINT (Bruker 1997)'
_computing_molecular_graphics 'SHELXTL (Sheldrick, 2008)'
_computing_publication_material 'SHELXTL (Sheldrick, 2008)'
_computing_structure_refinement 'SHELXL-97 (Sheldrick, 2008)'
_computing_structure_solution 'SHELXS-97 (Sheldrick, 2008)'
_diffrn_ambient_temperature 293(2)
_diffrn_measured_fraction_theta_full 0.997
_diffrn_measured_fraction_theta_max 0.997
_diffrn_measurement_device_type 'Bruker SMART CCD'
_diffrn_measurement_method 'phi and omega scans'
_diffrn_radiation_monochromator graphite
_diffrn_radiation_source 'fine-focus sealed tube'
_diffrn_radiation_type MoK\a
_diffrn_radiation_wavelength 0.71073
_diffrn_reflns_av_R_equivalents 0.0308
_diffrn_reflns_av_sigmaI/netI 0.0286
_diffrn_reflns_limit_h_max 11
_diffrn_reflns_limit_h_min -13
_diffrn_reflns_limit_k_max 16
_diffrn_reflns_limit_k_min -15
_diffrn_reflns_limit_l_max 13
_diffrn_reflns_limit_l_min -13
_diffrn_reflns_number 11842
_diffrn_reflns_theta_full 27.48
_diffrn_reflns_theta_max 27.48
_diffrn_reflns_theta_min 3.16
_exptl_absorpt_coefficient_mu 0.240
_exptl_absorpt_correction_type none
_exptl_crystal_colour colorless
_exptl_crystal_density_diffrn 1.259
_exptl_crystal_density_method 'not measured'
_exptl_crystal_description Block
_exptl_crystal_F_000 504
_exptl_crystal_size_max 0.22
_exptl_crystal_size_mid 0.20
_exptl_crystal_size_min 0.18
_refine_diff_density_max 0.428
_refine_diff_density_min -0.258
_refine_ls_extinction_method none
_refine_ls_goodness_of_fit_ref 1.115
_refine_ls_hydrogen_treatment constr
_refine_ls_matrix_type full
_refine_ls_number_parameters 145
_refine_ls_number_reflns 2847
_refine_ls_number_restraints 0
_refine_ls_restrained_S_all 1.115
_refine_ls_R_factor_all 0.0605
_refine_ls_R_factor_gt 0.0554
_refine_ls_shift/su_max 0.000
_refine_ls_shift/su_mean 0.000
_refine_ls_structure_factor_coef Fsqd
_refine_ls_weighting_details 'calc w=1/[\s^2^(Fo^2^)+(0.1186P)^2^+0.1110P] where P=(Fo^2^+2Fc^2^)/3'
_refine_ls_weighting_scheme calc
_refine_ls_wR_factor_gt 0.1712
_refine_ls_wR_factor_ref 0.1782
_reflns_number_gt 2391
_reflns_number_total 2847
_reflns_threshold_expression I>2\s(I)
_cod_data_source_file hb5446.cif
_cod_data_source_block I
_cod_depositor_comments
;
The following automatic conversions were performed:
'_symmetry_cell_setting' value 'Monoclinic' changed to 'monoclinic'
according to '/home/saulius/struct/CIF-dictionaries/cif_core.dic'
dictionary named 'cif_core.dic' version 2.4.1 from 2010-06-29.

Automatic conversion script
Id: cif_fix_enum 1527 2010-12-29 10:47:43Z saulius 
;
_cod_original_cell_volume 1247.3(4)
_cod_original_sg_symbol_H-M 'P 21/n'
_cod_database_code 2226144
_cod_database_fobs_code 2226144

loop_
_symmetry_equiv_pos_as_xyz
'x, y, z'
'-x+1/2, y+1/2, -z+1/2'
'-x, -y, -z'
'x-1/2, -y-1/2, z-1/2'

loop_
_atom_site_type_symbol
_atom_site_label
_atom_site_fract_x
_atom_site_fract_y
_atom_site_fract_z
_atom_site_U_iso_or_equiv
_atom_site_adp_type
_atom_site_calc_flag
_atom_site_refinement_flags
_atom_site_occupancy
_atom_site_disorder_assembly
_atom_site_disorder_group
S S1 0.60342(4) 0.15360(4) 0.05021(6) 0.0595(2) Uani d . 1 . .
N N2 0.17952(14) 0.12707(11) -0.13146(16) 0.0468(3) Uani d . 1 . .
N N3 0.32723(14) 0.10421(10) -0.05970(16) 0.0491(4) Uani d . 1 . .
H H3A 0.3569 0.0426 -0.0272 0.059 Uiso calc R 1 . .
C C6 -0.06129(17) 0.06639(12) -0.20701(17) 0.0435(4) Uani d . 1 . .
N N4 0.36809(16) 0.27166(11) -0.09695(18) 0.0537(4) Uani d . 1 . .
H H4A 0.2749 0.2772 -0.1463 0.064 Uiso calc R 1 . .
C C3 -0.36590(17) 0.09210(14) -0.32393(17) 0.0481(4) Uani d . 1 . .
C C7 -0.13111(19) 0.15789(12) -0.2769(2) 0.0495(4) Uani d . 1 . .
H H7A -0.0763 0.2116 -0.2848 0.059 Uiso calc R 1 . .
C C10 0.42361(17) 0.17963(13) -0.04141(17) 0.0433(4) Uani d . 1 . .
C C9 0.09536(17) 0.05248(12) -0.13907(18) 0.0448(4) Uani d . 1 . .
H H9A 0.1355 -0.0119 -0.1002 0.054 Uiso calc R 1 . .
C C5 -0.14729(19) -0.01233(13) -0.1990(2) 0.0501(4) Uani d . 1 . .
H H5A -0.1036 -0.0746 -0.1543 0.060 Uiso calc R 1 . .
C C8 -0.27852(19) 0.17078(14) -0.3344(2) 0.0537(4) Uani d . 1 . .
H H8A -0.3215 0.2327 -0.3812 0.064 Uiso calc R 1 . .
C C4 -0.29596(19) -0.00089(14) -0.2553(2) 0.0529(4) Uani d . 1 . .
H H4B -0.3502 -0.0552 -0.2478 0.063 Uiso calc R 1 . .
N N1 -0.51338(16) 0.10490(14) -0.38125(18) 0.0634(4) Uani d . 1 . .
C C2 -0.5998(2) 0.0282(2) -0.3574(3) 0.0758(6) Uani d . 1 . .
H H2B -0.5423 -0.0329 -0.3152 0.114 Uiso calc R 1 . .
H H2C -0.6834 0.0107 -0.4484 0.114 Uiso calc R 1 . .
H H2D -0.6313 0.0560 -0.2929 0.114 Uiso calc R 1 . .
C C11 0.4544(2) 0.36333(16) -0.0797(3) 0.0730(6) Uani d . 1 . .
H H12A 0.3912 0.4207 -0.1293 0.109 Uiso calc R 1 . .
H H12B 0.5174 0.3507 -0.1201 0.109 Uiso calc R 1 . .
H H12C 0.5120 0.3795 0.0216 0.109 Uiso calc R 1 . .
C C1 -0.5822(2) 0.2016(2) -0.4442(3) 0.0929(8) Uani d . 1 . .
H H1A -0.5142 0.2460 -0.4541 0.139 Uiso calc R 1 . .
H H1B -0.6138 0.2345 -0.3828 0.139 Uiso calc R 1 . .
H H1C -0.6647 0.1893 -0.5381 0.139 Uiso calc R 1 . .

loop_
_atom_site_aniso_label
_atom_site_aniso_U_11
_atom_site_aniso_U_22
_atom_site_aniso_U_33
_atom_site_aniso_U_12
_atom_site_aniso_U_13
_atom_site_aniso_U_23
S1 0.0340(3) 0.0526(3) 0.0744(4) -0.00233(15) 0.0127(2) -0.00072(19)
N2 0.0336(7) 0.0484(7) 0.0547(8) 0.0008(5) 0.0187(6) 0.0001(6)
N3 0.0335(6) 0.0439(7) 0.0637(8) 0.0010(5) 0.0188(6) 0.0032(6)
C6 0.0375(8) 0.0465(8) 0.0464(8) -0.0018(6) 0.0205(6) -0.0026(6)
N4 0.0395(7) 0.0477(8) 0.0626(9) -0.0017(5) 0.0160(6) 0.0071(6)
C3 0.0382(8) 0.0593(10) 0.0458(8) -0.0015(6) 0.0197(6) -0.0050(7)
C7 0.0438(9) 0.0455(9) 0.0594(10) -0.0032(6) 0.0253(8) 0.0021(7)
C10 0.0382(7) 0.0455(8) 0.0436(8) -0.0027(6) 0.0180(6) -0.0032(6)
C9 0.0391(8) 0.0437(8) 0.0504(8) -0.0006(6) 0.0210(6) -0.0012(6)
C5 0.0446(9) 0.0455(8) 0.0572(10) -0.0021(6) 0.0226(8) 0.0055(7)
C8 0.0447(9) 0.0481(9) 0.0653(11) 0.0052(7) 0.0245(8) 0.0049(7)
C4 0.0433(9) 0.0567(9) 0.0582(10) -0.0095(7) 0.0245(8) 0.0025(7)
N1 0.0370(8) 0.0805(11) 0.0677(10) -0.0010(7) 0.0218(7) 0.0000(8)
C2 0.0468(10) 0.1131(18) 0.0689(12) -0.0167(11) 0.0293(9) -0.0044(12)
C11 0.0597(12) 0.0529(10) 0.0951(16) -0.0073(9) 0.0289(11) 0.0121(10)
C1 0.0477(11) 0.0861(17) 0.128(2) 0.0166(11) 0.0301(13) -0.0016(16)

loop_
_atom_type_symbol
_atom_type_description
_atom_type_scat_dispersion_real
_atom_type_scat_dispersion_imag
_atom_type_scat_source
C C 0.0033 0.0016 'International Tables Vol C Tables 4.2.6.8 and 6.1.1.4'
H H 0.0000 0.0000 'International Tables Vol C Tables 4.2.6.8 and 6.1.1.4'
N N 0.0061 0.0033 'International Tables Vol C Tables 4.2.6.8 and 6.1.1.4'
S S 0.1246 0.1234 'International Tables Vol C Tables 4.2.6.8 and 6.1.1.4'

loop_
_geom_angle_atom_site_label_1
_geom_angle_atom_site_label_2
_geom_angle_atom_site_label_3
_geom_angle_site_symmetry_1
_geom_angle_site_symmetry_3
_geom_angle
_geom_angle_publ_flag
C9 N2 N3 . . 115.50(14) ?
C10 N3 N2 . . 119.27(14) ?
C10 N3 H3A . . 120.4 ?
N2 N3 H3A . . 120.4 ?
C5 C6 C7 . . 117.29(14) ?
C5 C6 C9 . . 119.74(14) ?
C7 C6 C9 . . 122.92(14) ?
C10 N4 C11 . . 124.08(16) ?
C10 N4 H4A . . 118.0 ?
C11 N4 H4A . . 118.0 ?
N1 C3 C4 . . 121.59(16) ?
N1 C3 C8 . . 121.31(16) ?
C4 C3 C8 . . 117.07(14) ?
C8 C7 C6 . . 121.76(15) ?
C8 C7 H7A . . 119.1 ?
C6 C7 H7A . . 119.1 ?
N4 C10 N3 . . 116.27(14) ?
N4 C10 S1 . . 124.11(13) ?
N3 C10 S1 . . 119.61(13) ?
N2 C9 C6 . . 121.42(15) ?
N2 C9 H9A . . 119.3 ?
C6 C9 H9A . . 119.3 ?
C4 C5 C6 . . 121.98(15) ?
C4 C5 H5A . . 119.0 ?
C6 C5 H5A . . 119.0 ?
C7 C8 C3 . . 121.23(16) ?
C7 C8 H8A . . 119.4 ?
C3 C8 H8A . . 119.4 ?
C5 C4 C3 . . 120.64(15) ?
C5 C4 H4B . . 119.7 ?
C3 C4 H4B . . 119.7 ?
C3 N1 C1 . . 121.07(17) ?
C3 N1 C2 . . 120.89(18) ?
C1 N1 C2 . . 117.18(18) ?
N1 C2 H2B . . 109.5 ?
N1 C2 H2C . . 109.5 ?
H2B C2 H2C . . 109.5 ?
N1 C2 H2D . . 109.5 ?
H2B C2 H2D . . 109.5 ?
H2C C2 H2D . . 109.5 ?
N4 C11 H12A . . 109.5 ?
N4 C11 H12B . . 109.5 ?
H12A C11 H12B . . 109.5 ?
N4 C11 H12C . . 109.5 ?
H12A C11 H12C . . 109.5 ?
H12B C11 H12C . . 109.5 ?
N1 C1 H1A . . 109.5 ?
N1 C1 H1B . . 109.5 ?
H1A C1 H1B . . 109.5 ?
N1 C1 H1C . . 109.5 ?
H1A C1 H1C . . 109.5 ?
H1B C1 H1C . . 109.5 ?

loop_
_geom_bond_atom_site_label_1
_geom_bond_atom_site_label_2
_geom_bond_site_symmetry_2
_geom_bond_distance
_geom_bond_publ_flag
S1 C10 . 1.6852(17) ?
N2 C9 . 1.282(2) ?
N2 N3 . 1.3877(19) ?
N3 C10 . 1.348(2) ?
N3 H3A . 0.8600 ?
C6 C5 . 1.388(2) ?
C6 C7 . 1.394(2) ?
C6 C9 . 1.452(2) ?
N4 C10 . 1.325(2) ?
N4 C11 . 1.445(2) ?
N4 H4A . 0.8600 ?
C3 N1 . 1.372(2) ?
C3 C4 . 1.407(2) ?
C3 C8 . 1.408(2) ?
C7 C8 . 1.372(2) ?
C7 H7A . 0.9300 ?
C9 H9A . 0.9300 ?
C5 C4 . 1.383(3) ?
C5 H5A . 0.9300 ?
C8 H8A . 0.9300 ?
C4 H4B . 0.9300 ?
N1 C1 . 1.431(3) ?
N1 C2 . 1.444(3) ?
C2 H2B . 0.9600 ?
C2 H2C . 0.9600 ?
C2 H2D . 0.9600 ?
C11 H12A . 0.9600 ?
C11 H12B . 0.9600 ?
C11 H12C . 0.9600 ?
C1 H1A . 0.9600 ?
C1 H1B . 0.9600 ?
C1 H1C . 0.9600 ?

loop_
_geom_hbond_atom_site_label_D
_geom_hbond_atom_site_label_H
_geom_hbond_atom_site_label_A
_geom_hbond_site_symmetry_A
_geom_hbond_distance_DH
_geom_hbond_distance_HA
_geom_hbond_distance_DA
_geom_hbond_angle_DHA
N4 H4A N2 . 0.86 2.22 2.613(2) 108
N3 H3A S1 3_655 0.86 2.59 3.3890(16) 155

loop_
_cod_related_entry_id
_cod_related_entry_database
_cod_related_entry_code
1 ChemSpider 6040327
